data_1517895
loop_
_publ_author_name
'Johnson, Heather C.'
'Torry-Harris, Rebecca'
'Ortega, Laura'
'Theron, Robin'
'McIndoe, J. Scott'
'Weller, Andrew S.'

_publ_section_title
;
 Exploring the mechanism of the hydroboration of alkenes by amine--boranes
 catalysed by [Rh(xantphos)]+
;
_journal_issue 10
_journal_name_full 'Catal. Sci. Technol.'
_journal_page_first 3486
_journal_paper_doi 10.1039/C4CY00597J
_journal_volume 4
_journal_year 2014
_chemical_formula_moiety 'C32 H12 B1 F24, C57 H65 O1 P3 Rh1'
_chemical_formula_sum 'C89 H77 B F24 O P3 Rh'
_chemical_formula_weight 1825.18
_chemical_name_systematic '[Rh(Xantphos)(PCy3)][BArF4]'
_space_group_IT_number 2
_symmetry_cell_setting triclinic
_symmetry_space_group_name_Hall '-P 1'
_symmetry_space_group_name_H-M 'P -1'
_atom_sites_solution_hydrogens difmap
_atom_sites_solution_primary direct
_audit_creation_date 14-03-17
_audit_creation_method CRYSTALS_ver_14.40
_cell_angle_alpha 87.9991(5)
_cell_angle_beta 74.6948(5)
_cell_angle_gamma 87.0039(6)
_cell_formula_units_Z 2
_cell_length_a 12.90760(10)
_cell_length_b 17.8030(2)
_cell_length_c 19.9590(3)
_cell_measurement_reflns_used 17430
_cell_measurement_temperature 150
_cell_measurement_theta_max 27
_cell_measurement_theta_min 5
_cell_volume 4416.68(9)
_computing_cell_refinement 'DENZO/SCALEPACK (Otwinowski & Minor, 1997)'
_computing_data_collection 'COLLECT (Nonius, 2001).'
_computing_data_reduction 'DENZO/SCALEPACK (Otwinowski & Minor, 1997)'
_computing_molecular_graphics 'CAMERON (Watkin et al., 1996)'
_computing_publication_material 'CRYSTALS (Betteridge et al., 2003)'
_computing_structure_refinement 'CRYSTALS (Betteridge et al., 2003)'
_computing_structure_solution 'SIR92 (Altomare et al., 1994)'
_diffrn_ambient_temperature 150
_diffrn_measured_fraction_theta_full 0.990
_diffrn_measured_fraction_theta_max 0.988
_diffrn_measurement_device Area
_diffrn_measurement_device_type 'Nonius KappaCCD'
_diffrn_measurement_method \w
_diffrn_radiation_monochromator graphite
_diffrn_radiation_type 'Mo K\a'
_diffrn_radiation_wavelength 0.71073
_diffrn_reflns_av_R_equivalents 0.050
_diffrn_reflns_limit_h_max 16
_diffrn_reflns_limit_h_min -16
_diffrn_reflns_limit_k_max 23
_diffrn_reflns_limit_k_min -23
_diffrn_reflns_limit_l_max 25
_diffrn_reflns_limit_l_min 0
_diffrn_reflns_number 61434
_diffrn_reflns_theta_full 25.292
_diffrn_reflns_theta_max 27.491
_diffrn_reflns_theta_min 5.099
_diffrn_standards_number 0
_exptl_absorpt_coefficient_mu 0.343
_exptl_absorpt_correction_T_max 1
_exptl_absorpt_correction_T_min 0.9400
_exptl_absorpt_correction_type multi-scan
_exptl_absorpt_process_details 'DENZO/SCALEPACK (Otwinowski & Minor, 1997)'
_exptl_crystal_colour orange
_exptl_crystal_density_diffrn 1.372
_exptl_crystal_density_method 'not measured'
_exptl_crystal_description block
_exptl_crystal_F_000 1860
_exptl_crystal_size_max 0.320
_exptl_crystal_size_mid 0.310
_exptl_crystal_size_min 0.130
_platon_squeeze_details
;
;
_refine_diff_density_max 1.18
_refine_diff_density_min -0.85
_refine_ls_extinction_method None
_refine_ls_goodness_of_fit_ref 0.9426
_refine_ls_hydrogen_treatment constr
_refine_ls_matrix_type full
_refine_ls_number_parameters 1128
_refine_ls_number_reflns 20022
_refine_ls_number_restraints 456
_refine_ls_R_factor_all 0.0857
_refine_ls_R_factor_gt 0.0510
_refine_ls_shift/su_max 0.0430749
_refine_ls_shift/su_mean 0.0011332
_refine_ls_structure_factor_coef Fsqd
_refine_ls_weighting_details
;
 Method= Modified Sheldrick 
 w=1/[\s^2^(F^2^) + ( 0.09P)^2^ + 1.57P] 
 ,where P=(max(Fo^2^,0) + 2Fc^2^)/3 
;
_refine_ls_weighting_scheme calc
_refine_ls_wR_factor_all 0.1393
_refine_ls_wR_factor_gt 0.1339
_refine_ls_wR_factor_ref 0.1393
_reflns_limit_h_max 16
_reflns_limit_h_min -16
_reflns_limit_k_max 23
_reflns_limit_k_min -23
_reflns_limit_l_max 25
_reflns_limit_l_min 0
_reflns_number_gt 14530
_reflns_number_total 20022
_reflns_threshold_expression I>2.0\s(I)
_oxford_diffrn_Wilson_B_factor 1.80
_oxford_diffrn_Wilson_scale 32.10
_oxford_refine_ls_r_factor_ref 0.0857
_oxford_refine_ls_scale 0.19284(9)
_oxford_reflns_number_all 20022
_oxford_reflns_threshold_expression_ref I>0.0\s(I)
_oxford_structure_analysis_title 'HCJ_009 At 16:56 on 21/ 8'
_cod_duplicate_entry 1516576
_cod_data_source_file c4cy00597j2.cif
_cod_data_source_block 8
_cod_original_sg_symbol_H-M 'P -1 '
_cod_original_formula_sum 'C89 H77 B1 F24 O1 P3 Rh1'
_cod_database_code 1517895

loop_
_symmetry_equiv_pos_as_xyz
x,y,z
-x,-y,-z

loop_
_atom_site_label
_atom_site_type_symbol
_atom_site_fract_x
_atom_site_fract_y
_atom_site_fract_z
_atom_site_U_iso_or_equiv
_atom_site_occupancy
_atom_site_adp_type
_atom_site_refinement_flags_posn
_atom_site_refinement_flags_occupancy
_atom_site_disorder_assembly
_atom_site_disorder_group
P2 P 0.66139(6) 0.38628(4) 0.79310(4) 0.0213 1.0000 Uani . . . .
P1 P 1.01891(6) 0.34151(4) 0.71254(4) 0.0214 1.0000 Uani . . . .
P3 P 0.82205(6) 0.22110(4) 0.79285(4) 0.0210 1.0000 Uani . . . .
F1 F 0.75651(15) -0.10398(13) 0.58058(10) 0.0488 1.0000 Uani . . . .
F2 F 0.77571(19) -0.01133(12) 0.63942(13) 0.0653 1.0000 Uani . . . .
F3 F 0.86116(15) -0.11572(15) 0.64723(12) 0.0579 1.0000 Uani . . . .
F4 F 0.6540(2) -0.08406(13) 0.91394(12) 0.0571 1.0000 Uani . . . .
F5 F 0.69301(17) -0.20092(13) 0.89803(11) 0.0527 1.0000 Uani . . . .
F6 F 0.52992(16) -0.16408(15) 0.94161(11) 0.0575 1.0000 Uani . . . .
F7 F 0.2951(2) 0.0619(2) 0.91323(17) 0.1114 1.0000 Uani . . . .
F8 F 0.2156(4) -0.00640(17) 0.99686(17) 0.1254 1.0000 Uani . . . .
F9 F 0.1293(2) 0.07394(15) 0.95518(17) 0.0846 1.0000 Uani . . . .
F10 F -0.10942(16) -0.07928(13) 0.87478(15) 0.0645 1.0000 Uani . . . .
F11 F -0.04692(15) -0.15646(13) 0.79439(11) 0.0502 1.0000 Uani . . . .
F12 F -0.06256(17) -0.19177(14) 0.89893(13) 0.0605 1.0000 Uani . . . .
F13 F 0.2999(2) -0.41597(15) 0.88734(12) 0.0657 1.0000 Uani . . . .
F14 F 0.15766(16) -0.39744(13) 0.85504(13) 0.0593 1.0000 Uani . . . .
F15 F 0.2639(2) -0.49163(12) 0.81788(13) 0.0753 1.0000 Uani . . . .
F19 F 0.48631(19) 0.09380(12) 0.58601(13) 0.0567 1.0000 Uani . . . .
F20 F 0.3218(2) 0.12884(12) 0.61528(15) 0.0815 1.0000 Uani . . . .
F21 F 0.4008(2) 0.10677(13) 0.50921(12) 0.0646 1.0000 Uani . . . .
C1 C 0.5689(2) 0.37397(16) 0.87954(15) 0.0247 1.0000 Uani . . . .
C2 C 0.5842(3) 0.41470(18) 0.93376(16) 0.0308 1.0000 Uani . . . .
C3 C 0.5227(3) 0.40213(19) 1.00114(17) 0.0378 1.0000 Uani . . . .
C4 C 0.4446(3) 0.3496(2) 1.01486(18) 0.0404 1.0000 Uani . . . .
C5 C 0.4281(3) 0.30932(19) 0.96096(17) 0.0356 1.0000 Uani . . . .
C6 C 0.4904(2) 0.32032(17) 0.89403(16) 0.0284 1.0000 Uani . . . .
C7 C 0.5823(2) 0.37462(15) 0.73047(15) 0.0233 1.0000 Uani . . . .
C8 C 0.4701(2) 0.38241(16) 0.74663(16) 0.0259 1.0000 Uani . . . .
C9 C 0.4164(3) 0.37466(18) 0.69602(18) 0.0342 1.0000 Uani . . . .
C10 C 0.4735(3) 0.3615(2) 0.62824(18) 0.0403 1.0000 Uani . . . .
C11 C 0.5853(3) 0.3562(2) 0.61087(18) 0.0409 1.0000 Uani . . . .
C12 C 0.6385(2) 0.36262(18) 0.66160(16) 0.0314 1.0000 Uani . . . .
C13 C 0.6731(2) 0.48909(16) 0.78800(15) 0.0250 1.0000 Uani . . . .
C14 C 0.5814(2) 0.53671(17) 0.80290(17) 0.0305 1.0000 Uani . . . .
C15 C 0.5908(3) 0.61359(18) 0.79777(19) 0.0367 1.0000 Uani . . . .
C16 C 0.6914(3) 0.64315(17) 0.77803(17) 0.0332 1.0000 Uani . . . .
C17 C 0.7851(2) 0.59782(16) 0.76239(16) 0.0290 1.0000 Uani . . . .
C18 C 0.7725(2) 0.51997(16) 0.76783(15) 0.0257 1.0000 Uani . . . .
C19 C 0.8946(3) 0.63194(17) 0.74441(19) 0.0369 1.0000 Uani . . . .
C20 C 0.8973(4) 0.6983(2) 0.6931(3) 0.0690 1.0000 Uani . . . .
C21 C 0.9188(3) 0.6583(3) 0.8113(2) 0.0636 1.0000 Uani . . . .
C22 C 0.9817(3) 0.57230(17) 0.71256(17) 0.0315 1.0000 Uani . . . .
C23 C 1.0850(3) 0.59293(19) 0.67765(19) 0.0399 1.0000 Uani . . . .
C24 C 1.1667(3) 0.54008(19) 0.6523(2) 0.0411 1.0000 Uani . . . .
C25 C 1.1475(2) 0.46506(18) 0.66284(18) 0.0328 1.0000 Uani . . . .
C26 C 1.0451(2) 0.44167(16) 0.69804(16) 0.0254 1.0000 Uani . . . .
C27 C 0.9639(2) 0.49608(16) 0.72066(15) 0.0254 1.0000 Uani . . . .
C28 C 1.1210(2) 0.30961(16) 0.75707(15) 0.0239 1.0000 Uani . . . .
C29 C 1.1327(2) 0.35191(17) 0.81240(16) 0.0286 1.0000 Uani . . . .
C30 C 1.1966(3) 0.3245(2) 0.85392(18) 0.0363 1.0000 Uani . . . .
C31 C 1.2500(3) 0.2546(2) 0.84200(18) 0.0380 1.0000 Uani . . . .
C32 C 1.2408(2) 0.21314(18) 0.78660(18) 0.0343 1.0000 Uani . . . .
C33 C 1.1773(2) 0.24008(17) 0.74439(17) 0.0279 1.0000 Uani . . . .
C34 C 1.0647(2) 0.30590(16) 0.62442(15) 0.0268 1.0000 Uani . . . .
C35 C 1.1723(3) 0.29013(18) 0.59033(17) 0.0346 1.0000 Uani . . . .
C36 C 1.1997(3) 0.2653(2) 0.52287(19) 0.0472 1.0000 Uani . . . .
C37 C 1.1201(4) 0.2574(2) 0.4880(2) 0.0555 1.0000 Uani . . . .
C38 C 1.0136(4) 0.2749(2) 0.5212(2) 0.0534 1.0000 Uani . . . .
C39 C 0.9863(3) 0.29888(19) 0.58934(17) 0.0369 1.0000 Uani . . . .
C40 C 0.8300(2) 0.20724(16) 0.88442(15) 0.0246 1.0000 Uani . . . .
C41 C 0.9331(2) 0.23875(19) 0.89431(16) 0.0316 1.0000 Uani . . . .
C42 C 0.9431(3) 0.2210(2) 0.96845(17) 0.0416 1.0000 Uani . . . .
C43 C 0.8467(3) 0.2537(2) 1.02223(17) 0.0422 1.0000 Uani . . . .
C44 C 0.7427(3) 0.2259(2) 1.01187(17) 0.0396 1.0000 Uani . . . .
C45 C 0.7328(2) 0.24142(19) 0.93767(16) 0.0322 1.0000 Uani . . . .
C46 C 0.6908(2) 0.18038(16) 0.79528(16) 0.0245 1.0000 Uani . . . .
C47 C 0.6717(3) 0.10176(18) 0.8299(2) 0.0376 1.0000 Uani . . . .
C48 C 0.5527(3) 0.0843(2) 0.8413(2) 0.0472 1.0000 Uani . . . .
C49 C 0.5185(3) 0.08946(19) 0.7734(2) 0.0433 1.0000 Uani . . . .
C50 C 0.5432(2) 0.16516(19) 0.73695(19) 0.0361 1.0000 Uani . . . .
C51 C 0.6616(2) 0.18180(18) 0.72571(17) 0.0312 1.0000 Uani . . . .
C52 C 0.9324(2) 0.15665(16) 0.74306(15) 0.0249 1.0000 Uani . . . .
C53 C 0.9667(3) 0.08743(19) 0.78140(19) 0.0411 1.0000 Uani . . . .
C54 C 1.0681(3) 0.04834(19) 0.7350(2) 0.0415 1.0000 Uani . . . .
C55 C 1.0522(3) 0.0261(2) 0.6667(2) 0.0481 1.0000 Uani . . . .
C56 C 1.0165(3) 0.0941(2) 0.62788(19) 0.0436 1.0000 Uani . . . .
C57 C 0.9146(2) 0.13291(18) 0.67418(17) 0.0329 1.0000 Uani . . . .
C60 C 0.4859(2) -0.13896(16) 0.74420(16) 0.0242 1.0000 Uani . . . .
C61 C 0.5745(2) -0.11924(15) 0.69028(16) 0.0239 1.0000 Uani . . . .
C62 C 0.6756(2) -0.10988(16) 0.70204(16) 0.0253 1.0000 Uani . . . .
C63 C 0.6906(2) -0.11759(16) 0.76749(17) 0.0280 1.0000 Uani . . . .
C64 C 0.6034(2) -0.13815(16) 0.82206(16) 0.0268 1.0000 Uani . . . .
C65 C 0.5042(2) -0.14952(16) 0.80989(16) 0.0262 1.0000 Uani . . . .
C66 C 0.7664(2) -0.08563(18) 0.64334(18) 0.0331 1.0000 Uani . . . .
C67 C 0.6188(3) -0.1468(2) 0.89393(18) 0.0352 1.0000 Uani . . . .
C68 C 0.2685(2) -0.12044(15) 0.79431(15) 0.0234 1.0000 Uani . . . .
C69 C 0.2795(2) -0.06386(16) 0.83912(15) 0.0248 1.0000 Uani . . . .
C70 C 0.1932(2) -0.03305(16) 0.88870(15) 0.0258 1.0000 Uani . . . .
C71 C 0.0895(2) -0.05640(17) 0.89485(16) 0.0280 1.0000 Uani . . . .
C72 C 0.0754(2) -0.11048(16) 0.85036(16) 0.0253 1.0000 Uani . . . .
C73 C 0.1634(2) -0.14156(16) 0.80136(15) 0.0242 1.0000 Uani . . . .
C74 C 0.2097(3) 0.02331(19) 0.93703(19) 0.0367 1.0000 Uani . . . .
C75 C -0.0347(2) -0.13444(19) 0.85524(18) 0.0342 1.0000 Uani . . . .
C76 C 0.3679(2) -0.24555(16) 0.72609(15) 0.0230 1.0000 Uani . . . .
C77 C 0.3129(2) -0.29385(16) 0.77903(15) 0.0245 1.0000 Uani . . . .
C78 C 0.3196(2) -0.37187(16) 0.77271(16) 0.0251 1.0000 Uani . . . .
C79 C 0.3822(2) -0.40490(17) 0.71268(16) 0.0285 1.0000 Uani . . . .
C80 C 0.4374(2) -0.35870(15) 0.66001(14) 0.0315 1.0000 Uani D . . .
C81 C 0.4305(2) -0.28156(17) 0.66660(17) 0.0297 1.0000 Uani . . . .
C82 C 0.2598(3) -0.41933(18) 0.83201(18) 0.0355 1.0000 Uani . . . .
C83 C 0.49919(19) -0.39371(11) 0.59333(10) 0.0609 1.0000 Uani D . . .
C84 C 0.3512(2) -0.11139(16) 0.66091(15) 0.0242 1.0000 Uani . . . .
C85 C 0.3785(2) -0.03635(17) 0.64529(15) 0.0251 1.0000 Uani . . . .
C86 C 0.3611(2) 0.00177(17) 0.58677(16) 0.0270 1.0000 Uani . . . .
C87 C 0.3148(2) -0.03319(18) 0.54188(16) 0.0317 1.0000 Uani . . . .
C88 C 0.2850(2) -0.10608(16) 0.55648(15) 0.0343 1.0000 Uani D . . .
C89 C 0.3026(2) -0.14451(17) 0.61509(16) 0.0285 1.0000 Uani . . . .
C90 C 0.2306(2) -0.14436(13) 0.51092(12) 0.0630 1.0000 Uani D . . .
C91 C 0.3913(3) 0.08170(18) 0.57450(17) 0.0341 1.0000 Uani . . . .
Rh1 Rh 0.838372(16) 0.344783(12) 0.764456(11) 0.0196 1.0000 Uani . . . .
O1 O 0.86245(15) 0.46870(10) 0.75290(11) 0.0254 1.0000 Uani . . . .
B1 B 0.3676(3) -0.15437(18) 0.73179(18) 0.0235 1.0000 Uani . . . .
F220 F 0.1612(7) -0.1938(5) 0.5447(2) 0.0921 0.383(6) Uani D P 1 2
F221 F 0.1255(3) -0.1345(4) 0.5298(3) 0.1138 0.617(6) Uani D P 1 1
F240 F 0.2493(5) -0.2178(2) 0.5092(3) 0.0852 0.617(6) Uani D P 1 1
F241 F 0.2980(4) -0.1824(6) 0.4607(4) 0.1068 0.383(6) Uani D P 1 2
F230 F 0.1761(8) -0.0985(2) 0.4798(5) 0.0821 0.383(6) Uani D P 1 2
F231 F 0.2599(6) -0.1210(3) 0.4457(2) 0.0977 0.617(6) Uani D P 1 1
F180 F 0.5590(6) -0.3464(2) 0.5499(3) 0.0689 0.544(12) Uani D P 2 2
F181 F 0.5944(5) -0.3664(4) 0.5682(3) 0.1091 0.456(12) Uani D P 2 1
F160 F 0.4504(5) -0.3844(6) 0.5431(3) 0.1081 0.456(12) Uani D P 2 1
F161 F 0.4372(4) -0.4221(5) 0.5584(3) 0.1080 0.544(12) Uani D P 2 2
F170 F 0.5164(8) -0.4653(2) 0.5989(2) 0.0708 0.456(12) Uani D P 2 1
F171 F 0.5658(7) -0.4498(4) 0.60217(18) 0.1151 0.544(12) Uani D P 2 2
H21 H 0.6355 0.4510 0.9251 0.0388 1.0000 Uiso R . . .
H31 H 0.5370 0.4296 1.0375 0.0470 1.0000 Uiso R . . .
H41 H 0.4014 0.3412 1.0601 0.0503 1.0000 Uiso R . . .
H51 H 0.3732 0.2737 0.9699 0.0445 1.0000 Uiso R . . .
H61 H 0.4791 0.2920 0.8584 0.0345 1.0000 Uiso R . . .
H81 H 0.4301 0.3924 0.7932 0.0321 1.0000 Uiso R . . .
H91 H 0.3406 0.3780 0.7086 0.0414 1.0000 Uiso R . . .
H101 H 0.4370 0.3563 0.5935 0.0484 1.0000 Uiso R . . .
H111 H 0.6248 0.3483 0.5652 0.0486 1.0000 Uiso R . . .
H121 H 0.7141 0.3584 0.6497 0.0380 1.0000 Uiso R . . .
H141 H 0.5142 0.5167 0.8176 0.0388 1.0000 Uiso R . . .
H151 H 0.5281 0.6455 0.8069 0.0435 1.0000 Uiso R . . .
H161 H 0.6962 0.6954 0.7757 0.0406 1.0000 Uiso R . . .
H201 H 0.9690 0.7167 0.6799 0.1102 1.0000 Uiso R . . .
H202 H 0.8455 0.7363 0.7152 0.1097 1.0000 Uiso R . . .
H203 H 0.8765 0.6798 0.6536 0.1095 1.0000 Uiso R . . .
H211 H 0.9912 0.6770 0.8015 0.0920 1.0000 Uiso R . . .
H212 H 0.8664 0.6982 0.8300 0.0924 1.0000 Uiso R . . .
H213 H 0.9130 0.6158 0.8453 0.0922 1.0000 Uiso R . . .
H231 H 1.0979 0.6452 0.6695 0.0474 1.0000 Uiso R . . .
H241 H 1.2355 0.5553 0.6282 0.0505 1.0000 Uiso R . . .
H251 H 1.2019 0.4284 0.6458 0.0402 1.0000 Uiso R . . .
H291 H 1.0953 0.3986 0.8216 0.0367 1.0000 Uiso R . . .
H301 H 1.2042 0.3522 0.8910 0.0443 1.0000 Uiso R . . .
H311 H 1.2911 0.2365 0.8722 0.0463 1.0000 Uiso R . . .
H321 H 1.2777 0.1658 0.7774 0.0427 1.0000 Uiso R . . .
H331 H 1.1715 0.2105 0.7067 0.0343 1.0000 Uiso R . . .
H351 H 1.2265 0.2971 0.6142 0.0434 1.0000 Uiso R . . .
H361 H 1.2704 0.2540 0.4997 0.0572 1.0000 Uiso R . . .
H371 H 1.1389 0.2405 0.4426 0.0684 1.0000 Uiso R . . .
H381 H 0.9610 0.2713 0.4973 0.0631 1.0000 Uiso R . . .
H391 H 0.9144 0.3115 0.6114 0.0448 1.0000 Uiso R . . .
H401 H 0.8315 0.1531 0.8943 0.0294 1.0000 Uiso R . . .
H411 H 0.9283 0.2936 0.8882 0.0378 1.0000 Uiso R . . .
H412 H 0.9955 0.2176 0.8597 0.0381 1.0000 Uiso R . . .
H421 H 1.0067 0.2450 0.9738 0.0522 1.0000 Uiso R . . .
H422 H 0.9506 0.1659 0.9768 0.0517 1.0000 Uiso R . . .
H431 H 0.8511 0.2373 1.0688 0.0499 1.0000 Uiso R . . .
H432 H 0.8475 0.3083 1.0179 0.0502 1.0000 Uiso R . . .
H441 H 0.6818 0.2534 1.0436 0.0471 1.0000 Uiso R . . .
H442 H 0.7430 0.1713 1.0211 0.0478 1.0000 Uiso R . . .
H451 H 0.7302 0.2953 0.9295 0.0392 1.0000 Uiso R . . .
H452 H 0.6683 0.2185 0.9331 0.0392 1.0000 Uiso R . . .
H461 H 0.6389 0.2148 0.8251 0.0298 1.0000 Uiso R . . .
H471 H 0.6913 0.1000 0.8739 0.0485 1.0000 Uiso R . . .
H472 H 0.7170 0.0640 0.7994 0.0476 1.0000 Uiso R . . .
H481 H 0.5094 0.1219 0.8735 0.0570 1.0000 Uiso R . . .
H482 H 0.5411 0.0333 0.8622 0.0571 1.0000 Uiso R . . .
H491 H 0.5578 0.0496 0.7418 0.0531 1.0000 Uiso R . . .
H492 H 0.4415 0.0810 0.7814 0.0532 1.0000 Uiso R . . .
H501 H 0.4982 0.2045 0.7658 0.0438 1.0000 Uiso R . . .
H502 H 0.5256 0.1645 0.6927 0.0450 1.0000 Uiso R . . .
H511 H 0.6755 0.2305 0.7029 0.0388 1.0000 Uiso R . . .
H512 H 0.7060 0.1441 0.6959 0.0394 1.0000 Uiso R . . .
H521 H 0.9959 0.1883 0.7301 0.0309 1.0000 Uiso R . . .
H531 H 0.9813 0.1022 0.8245 0.0521 1.0000 Uiso R . . .
H532 H 0.9093 0.0513 0.7915 0.0524 1.0000 Uiso R . . .
H541 H 1.0890 0.0045 0.7593 0.0527 1.0000 Uiso R . . .
H542 H 1.1253 0.0836 0.7262 0.0520 1.0000 Uiso R . . .
H551 H 1.1200 0.0035 0.6378 0.0572 1.0000 Uiso R . . .
H552 H 0.9957 -0.0096 0.6744 0.0573 1.0000 Uiso R . . .
H561 H 1.0735 0.1301 0.6170 0.0540 1.0000 Uiso R . . .
H562 H 1.0010 0.0789 0.5854 0.0542 1.0000 Uiso R . . .
H571 H 0.8927 0.1775 0.6503 0.0408 1.0000 Uiso R . . .
H572 H 0.8566 0.0985 0.6828 0.0416 1.0000 Uiso R . . .
H611 H 0.5667 -0.1112 0.6451 0.0290 1.0000 Uiso R . . .
H631 H 0.7584 -0.1095 0.7754 0.0339 1.0000 Uiso R . . .
H651 H 0.4468 -0.1647 0.8466 0.0317 1.0000 Uiso R . . .
H691 H 0.3487 -0.0448 0.8358 0.0311 1.0000 Uiso R . . .
H711 H 0.0295 -0.0359 0.9282 0.0329 1.0000 Uiso R . . .
H731 H 0.1504 -0.1772 0.7717 0.0296 1.0000 Uiso R . . .
H771 H 0.2704 -0.2732 0.8209 0.0301 1.0000 Uiso R . . .
H791 H 0.3878 -0.4579 0.7076 0.0353 1.0000 Uiso R . . .
H811 H 0.4702 -0.2501 0.6291 0.0367 1.0000 Uiso R . . .
H851 H 0.4092 -0.0104 0.6758 0.0317 1.0000 Uiso R . . .
H871 H 0.3065 -0.0082 0.5017 0.0385 1.0000 Uiso R . . .
H891 H 0.2789 -0.1950 0.6248 0.0344 1.0000 Uiso R . . .

loop_
_atom_site_aniso_label
_atom_site_aniso_U_11
_atom_site_aniso_U_22
_atom_site_aniso_U_33
_atom_site_aniso_U_23
_atom_site_aniso_U_13
_atom_site_aniso_U_12
P2 0.0200(3) 0.0194(3) 0.0255(4) -0.0022(3) -0.0081(3) 0.0018(3)
P1 0.0188(3) 0.0200(4) 0.0264(4) -0.0003(3) -0.0075(3) -0.0010(3)
P3 0.0207(3) 0.0170(3) 0.0253(4) 0.0003(3) -0.0063(3) 0.0002(3)
F1 0.0356(11) 0.0718(15) 0.0356(12) -0.0050(10) -0.0009(9) -0.0120(10)
F2 0.0690(15) 0.0345(12) 0.0737(17) -0.0012(11) 0.0172(13) -0.0184(11)
F3 0.0204(10) 0.0905(18) 0.0588(14) 0.0187(13) -0.0064(9) -0.0005(10)
F4 0.0777(16) 0.0555(14) 0.0507(14) -0.0083(11) -0.0371(12) -0.0087(12)
F5 0.0496(12) 0.0618(14) 0.0509(13) 0.0097(11) -0.0253(10) 0.0137(11)
F6 0.0362(11) 0.1051(19) 0.0330(12) 0.0129(12) -0.0133(9) -0.0068(12)
F7 0.0599(16) 0.138(3) 0.117(3) -0.099(2) 0.0347(16) -0.0597(17)
F8 0.273(5) 0.0641(18) 0.070(2) -0.0165(16) -0.098(3) -0.011(2)
F9 0.0608(15) 0.0704(17) 0.128(3) -0.0663(18) -0.0302(16) 0.0173(13)
F10 0.0246(10) 0.0598(14) 0.110(2) -0.0351(14) -0.0175(12) 0.0071(10)
F11 0.0307(10) 0.0774(16) 0.0486(13) -0.0090(11) -0.0189(9) -0.0089(10)
F12 0.0488(13) 0.0712(16) 0.0692(16) 0.0275(13) -0.0260(12) -0.0375(12)
F13 0.0749(16) 0.0836(18) 0.0430(13) 0.0278(12) -0.0234(12) -0.0220(14)
F14 0.0323(11) 0.0618(15) 0.0700(16) 0.0219(12) 0.0076(10) -0.0002(10)
F15 0.110(2) 0.0256(11) 0.0633(16) -0.0001(11) 0.0275(14) -0.0178(12)
F19 0.0659(15) 0.0422(12) 0.0697(16) 0.0115(11) -0.0297(13) -0.0184(11)
F20 0.0835(18) 0.0285(12) 0.100(2) -0.0049(13) 0.0307(15) 0.0100(12)
F21 0.1006(19) 0.0511(14) 0.0512(14) 0.0231(11) -0.0349(14) -0.0248(13)
C1 0.0243(14) 0.0230(14) 0.0274(16) 0.0006(12) -0.0090(12) 0.0045(12)
C2 0.0329(16) 0.0303(16) 0.0319(18) -0.0024(13) -0.0139(14) 0.0019(13)
C3 0.049(2) 0.0397(19) 0.0259(18) -0.0072(14) -0.0135(15) 0.0091(16)
C4 0.043(2) 0.046(2) 0.0269(18) -0.0013(15) -0.0013(15) 0.0034(16)
C5 0.0370(18) 0.0387(18) 0.0307(18) 0.0020(14) -0.0081(14) -0.0038(15)
C6 0.0287(15) 0.0293(16) 0.0283(17) 0.0006(13) -0.0104(13) 0.0017(13)
C7 0.0241(14) 0.0186(13) 0.0274(16) -0.0002(11) -0.0077(12) 0.0010(11)
C8 0.0246(14) 0.0274(15) 0.0269(16) -0.0001(12) -0.0090(12) 0.0010(12)
C9 0.0291(16) 0.0357(18) 0.041(2) 0.0064(15) -0.0160(15) -0.0053(14)
C10 0.0420(19) 0.051(2) 0.0346(19) -0.0017(16) -0.0225(16) -0.0013(16)
C11 0.045(2) 0.055(2) 0.0241(17) -0.0053(16) -0.0105(15) -0.0004(17)
C12 0.0263(15) 0.0370(18) 0.0309(17) -0.0029(14) -0.0080(13) 0.0020(13)
C13 0.0258(15) 0.0235(14) 0.0278(16) -0.0056(12) -0.0108(12) 0.0022(12)
C14 0.0289(16) 0.0262(16) 0.0402(19) -0.0053(13) -0.0158(14) 0.0034(13)
C15 0.0385(18) 0.0259(16) 0.049(2) -0.0087(15) -0.0185(16) 0.0113(14)
C16 0.0451(19) 0.0186(14) 0.0399(19) -0.0048(13) -0.0189(15) 0.0056(14)
C17 0.0354(17) 0.0217(15) 0.0324(17) -0.0022(12) -0.0139(14) 0.0020(13)
C18 0.0325(16) 0.0203(14) 0.0260(16) -0.0021(12) -0.0118(13) 0.0052(12)
C19 0.0404(18) 0.0184(15) 0.051(2) 0.0017(14) -0.0110(16) -0.0030(13)
C20 0.060(3) 0.035(2) 0.093(4) 0.031(2) 0.006(2) 0.0065(19)
C21 0.052(2) 0.061(3) 0.078(3) -0.041(2) -0.013(2) -0.012(2)
C22 0.0353(17) 0.0228(15) 0.0386(19) 0.0010(13) -0.0131(14) -0.0061(13)
C23 0.0387(19) 0.0287(17) 0.054(2) 0.0033(16) -0.0133(17) -0.0102(14)
C24 0.0275(17) 0.0331(18) 0.062(2) 0.0073(17) -0.0102(16) -0.0115(14)
C25 0.0231(15) 0.0305(17) 0.045(2) 0.0034(14) -0.0088(14) -0.0032(13)
C26 0.0240(14) 0.0242(15) 0.0300(16) 0.0026(12) -0.0106(12) -0.0036(12)
C27 0.0261(15) 0.0236(15) 0.0270(16) 0.0014(12) -0.0075(12) -0.0041(12)
C28 0.0177(13) 0.0245(14) 0.0290(16) 0.0031(12) -0.0052(12) -0.0037(11)
C29 0.0266(15) 0.0279(15) 0.0318(17) -0.0029(13) -0.0080(13) -0.0025(12)
C30 0.0377(18) 0.0420(19) 0.0339(19) -0.0009(15) -0.0165(15) -0.0095(15)
C31 0.0311(17) 0.045(2) 0.043(2) 0.0065(16) -0.0189(15) -0.0036(15)
C32 0.0242(15) 0.0318(17) 0.048(2) 0.0040(15) -0.0125(14) 0.0022(13)
C33 0.0225(14) 0.0274(15) 0.0346(17) -0.0031(13) -0.0081(13) -0.0016(12)
C34 0.0317(16) 0.0224(14) 0.0254(16) 0.0000(12) -0.0057(13) -0.0020(12)
C35 0.0337(17) 0.0334(17) 0.0323(18) 0.0019(14) -0.0017(14) -0.0003(14)
C36 0.055(2) 0.044(2) 0.032(2) 0.0047(16) 0.0049(17) 0.0073(18)
C37 0.088(3) 0.046(2) 0.030(2) -0.0082(17) -0.013(2) 0.011(2)
C38 0.078(3) 0.047(2) 0.046(2) -0.0086(18) -0.036(2) 0.003(2)
C39 0.047(2) 0.0366(18) 0.0313(18) -0.0032(14) -0.0175(15) 0.0005(15)
C40 0.0240(14) 0.0236(14) 0.0253(16) 0.0019(12) -0.0055(12) 0.0008(12)
C41 0.0290(16) 0.0424(19) 0.0234(16) 0.0026(14) -0.0068(13) -0.0023(14)
C42 0.0357(18) 0.060(2) 0.0320(19) 0.0034(16) -0.0153(15) 0.0029(17)
C43 0.050(2) 0.053(2) 0.0229(17) 0.0017(15) -0.0108(15) 0.0078(18)
C44 0.0344(18) 0.050(2) 0.0283(18) 0.0049(15) 0.0004(14) 0.0101(16)
C45 0.0288(16) 0.0374(18) 0.0278(17) 0.0048(14) -0.0052(13) 0.0066(14)
C46 0.0199(14) 0.0204(14) 0.0332(17) -0.0015(12) -0.0067(12) -0.0004(11)
C47 0.0296(17) 0.0268(16) 0.057(2) 0.0056(15) -0.0134(16) -0.0062(13)
C48 0.0342(19) 0.0292(18) 0.077(3) 0.0093(18) -0.0124(18) -0.0119(15)
C49 0.0280(17) 0.0302(18) 0.075(3) -0.0115(17) -0.0176(17) -0.0040(14)
C50 0.0288(16) 0.0348(18) 0.048(2) -0.0109(15) -0.0146(15) 0.0004(14)
C51 0.0283(16) 0.0284(16) 0.0399(19) -0.0066(13) -0.0139(14) 0.0005(13)
C52 0.0233(14) 0.0198(14) 0.0305(16) -0.0007(12) -0.0052(12) -0.0001(11)
C53 0.043(2) 0.0292(17) 0.044(2) 0.0036(15) -0.0018(16) 0.0121(15)
C54 0.0400(19) 0.0244(16) 0.054(2) 0.0007(15) -0.0050(17) 0.0115(14)
C55 0.0317(18) 0.0317(18) 0.073(3) -0.0171(18) 0.0016(18) 0.0032(15)
C56 0.0344(18) 0.054(2) 0.042(2) -0.0198(17) -0.0079(15) 0.0066(16)
C57 0.0252(15) 0.0338(17) 0.0403(19) -0.0135(14) -0.0086(14) 0.0016(13)
C60 0.0219(14) 0.0210(14) 0.0314(16) -0.0020(12) -0.0097(12) -0.0014(11)
C61 0.0246(14) 0.0203(14) 0.0271(16) 0.0002(12) -0.0076(12) -0.0016(11)
C62 0.0210(14) 0.0203(14) 0.0338(17) -0.0025(12) -0.0057(12) 0.0000(11)
C63 0.0218(14) 0.0261(15) 0.0388(18) -0.0022(13) -0.0118(13) -0.0025(12)
C64 0.0261(15) 0.0244(15) 0.0321(17) -0.0013(12) -0.0122(13) 0.0026(12)
C65 0.0214(14) 0.0258(15) 0.0306(17) 0.0011(12) -0.0061(12) 0.0008(12)
C66 0.0265(16) 0.0302(17) 0.042(2) -0.0007(14) -0.0079(14) -0.0031(13)
C67 0.0295(17) 0.0436(19) 0.0354(19) 0.0040(15) -0.0140(14) -0.0029(15)
C68 0.0268(15) 0.0185(13) 0.0256(15) 0.0015(11) -0.0087(12) -0.0004(11)
C69 0.0210(14) 0.0262(15) 0.0284(16) -0.0006(12) -0.0080(12) -0.0030(12)
C70 0.0262(15) 0.0242(15) 0.0271(16) -0.0019(12) -0.0069(12) -0.0023(12)
C71 0.0252(15) 0.0279(15) 0.0285(17) -0.0023(13) -0.0035(13) 0.0026(12)
C72 0.0232(14) 0.0239(15) 0.0301(16) 0.0026(12) -0.0099(12) -0.0008(12)
C73 0.0253(14) 0.0204(14) 0.0281(16) -0.0007(12) -0.0090(12) -0.0010(11)
C74 0.0276(16) 0.0397(19) 0.043(2) -0.0119(16) -0.0075(15) -0.0034(14)
C75 0.0253(16) 0.0365(18) 0.041(2) -0.0105(15) -0.0080(14) 0.0008(14)
C76 0.0194(13) 0.0234(14) 0.0290(16) -0.0032(12) -0.0108(12) -0.0003(11)
C77 0.0228(14) 0.0255(15) 0.0263(16) -0.0032(12) -0.0088(12) 0.0030(12)
C78 0.0228(14) 0.0267(15) 0.0275(16) -0.0007(12) -0.0099(12) -0.0004(12)
C79 0.0276(15) 0.0227(15) 0.0365(18) -0.0028(13) -0.0109(13) 0.0024(12)
C80 0.0306(16) 0.0298(16) 0.0313(17) -0.0076(13) -0.0026(13) 0.0010(13)
C81 0.0262(15) 0.0282(16) 0.0316(17) -0.0031(13) -0.0016(13) -0.0031(12)
C82 0.0358(18) 0.0282(16) 0.040(2) 0.0013(14) -0.0056(15) 0.0014(14)
C83 0.072(2) 0.0453(18) 0.048(2) -0.0114(17) 0.0158(17) -0.0028(17)
C84 0.0206(14) 0.0265(15) 0.0258(16) -0.0038(12) -0.0069(12) 0.0023(12)
C85 0.0215(14) 0.0291(15) 0.0251(16) -0.0022(12) -0.0071(12) 0.0004(12)
C86 0.0245(15) 0.0257(15) 0.0286(16) -0.0019(12) -0.0044(12) 0.0044(12)
C87 0.0331(17) 0.0359(17) 0.0273(17) -0.0006(13) -0.0117(14) 0.0068(14)
C88 0.0380(17) 0.0374(17) 0.0329(18) -0.0045(14) -0.0188(14) 0.0014(14)
C89 0.0269(15) 0.0290(16) 0.0313(17) -0.0025(13) -0.0102(13) -0.0025(12)
C90 0.088(2) 0.059(2) 0.063(2) -0.0045(17) -0.0536(19) -0.0078(19)
C91 0.0388(18) 0.0301(17) 0.0307(18) -0.0001(14) -0.0054(14) 0.0025(14)
Rh1 0.01854(12) 0.01695(11) 0.02396(13) -0.00025(8) -0.00680(9) 0.00040(8)
O1 0.0220(10) 0.0163(9) 0.0362(12) 0.0006(8) -0.0049(9) -0.0001(8)
B1 0.0208(15) 0.0236(16) 0.0280(18) -0.0015(13) -0.0094(14) -0.0033(13)
F220 0.128(6) 0.096(6) 0.088(5) 0.027(4) -0.082(4) -0.070(4)
F221 0.067(3) 0.136(5) 0.163(5) -0.069(4) -0.066(3) 0.002(3)
F240 0.149(5) 0.043(2) 0.100(4) -0.025(2) -0.098(4) 0.014(3)
F241 0.127(6) 0.116(6) 0.086(6) -0.062(5) -0.034(5) -0.007(5)
F230 0.109(6) 0.071(4) 0.103(6) 0.007(4) -0.092(4) -0.011(4)
F231 0.168(5) 0.098(4) 0.049(3) 0.006(3) -0.060(3) -0.050(4)
F180 0.088(4) 0.034(2) 0.053(3) -0.008(2) 0.038(3) -0.002(2)
F181 0.083(4) 0.058(4) 0.132(6) -0.036(4) 0.071(4) -0.010(3)
F160 0.158(6) 0.119(6) 0.036(3) -0.007(4) -0.008(4) 0.009(5)
F161 0.107(4) 0.140(6) 0.061(4) -0.056(4) 0.026(3) -0.072(4)
F170 0.095(5) 0.017(2) 0.063(4) -0.017(2) 0.047(3) -0.012(3)
F171 0.115(5) 0.084(5) 0.097(4) 0.006(4) 0.047(3) 0.056(4)

loop_
_atom_type_symbol
_atom_type_scat_dispersion_real
_atom_type_scat_dispersion_imag
_atom_type_scat_Cromer_Mann_a1
_atom_type_scat_Cromer_Mann_b1
_atom_type_scat_Cromer_Mann_a2
_atom_type_scat_Cromer_Mann_b2
_atom_type_scat_Cromer_Mann_a3
_atom_type_scat_Cromer_Mann_b3
_atom_type_scat_Cromer_Mann_a4
_atom_type_scat_Cromer_Mann_b4
_atom_type_scat_Cromer_Mann_c
_atom_type_scat_source
Rh -1.1178 0.9187 19.2957 0.7515 14.3501 8.2176 4.7343 25.8749 1.2892 98.6062 5.3280 'International Tables Vol C 4.2.6.8 and 6.1.1.4'
P 0.1023 0.0942 6.4345 1.9067 4.1791 27.1570 1.7800 0.5260 1.4908 68.1645 1.1149 'International Tables Vol C 4.2.6.8 and 6.1.1.4'
O 0.0106 0.0060 3.0485 13.2771 2.2868 5.7011 1.5463 0.3239 0.8670 32.9089 0.2508 'International Tables Vol C 4.2.6.8 and 6.1.1.4'
C 0.0033 0.0016 2.3100 20.8439 1.0200 10.2075 1.5886 0.5687 0.8650 51.6512 0.2156 'International Tables Vol C 4.2.6.8 and 6.1.1.4'
B 0.0013 0.0007 2.0545 23.2185 1.3326 1.0210 1.0979 60.3498 0.7068 0.1403 -0.1932 'International Tables Vol C 4.2.6.8 and 6.1.1.4'
H 0.0000 0.0000 0.4930 10.5109 0.3229 26.1257 0.1402 3.1424 0.0408 57.7998 0.0030 'International Tables Vol C 4.2.6.8 and 6.1.1.4'
F 0.0171 0.0103 3.5392 10.2825 2.6412 4.2944 1.5170 0.2615 1.0243 26.1476 0.2776 'International Tables Vol C 4.2.6.8 and 6.1.1.4'

loop_
_geom_angle_atom_site_label_1
_geom_angle_atom_site_label_2
_geom_angle_atom_site_label_3
_geom_angle
_geom_angle_publ_flag
C1 P2 C7 106.26(13) yes
C1 P2 C13 101.29(13) yes
C7 P2 C13 100.38(12) yes
C1 P2 Rh1 124.01(9) yes
C7 P2 Rh1 118.62(9) yes
C13 P2 Rh1 101.66(9) yes
C26 P1 C28 101.54(13) yes
C26 P1 C34 101.78(14) yes
C28 P1 C34 106.38(13) yes
C26 P1 Rh1 101.95(9) yes
C28 P1 Rh1 123.58(10) yes
C34 P1 Rh1 117.73(10) yes
C40 P3 C46 102.46(13) yes
C40 P3 C52 103.54(13) yes
C46 P3 C52 108.33(13) yes
C40 P3 Rh1 108.20(10) yes
C46 P3 Rh1 116.91(9) yes
C52 P3 Rh1 115.71(9) yes
P2 C1 C2 118.4(2) yes
P2 C1 C6 122.5(2) yes
C2 C1 C6 118.8(3) yes
C1 C2 C3 120.5(3) yes
C1 C2 H21 120.0 no
C3 C2 H21 119.5 no
C2 C3 C4 120.4(3) yes
C2 C3 H31 118.5 no
C4 C3 H31 121.1 no
C3 C4 C5 119.5(3) yes
C3 C4 H41 121.2 no
C5 C4 H41 119.2 no
C4 C5 C6 120.5(3) yes
C4 C5 H51 120.0 no
C6 C5 H51 119.5 no
C1 C6 C5 120.4(3) yes
C1 C6 H61 120.2 no
C5 C6 H61 119.4 no
P2 C7 C8 124.1(2) yes
P2 C7 C12 117.4(2) yes
C8 C7 C12 118.4(3) yes
C7 C8 C9 120.6(3) yes
C7 C8 H81 119.8 no
C9 C8 H81 119.6 no
C8 C9 C10 120.1(3) yes
C8 C9 H91 119.0 no
C10 C9 H91 120.9 no
C9 C10 C11 119.9(3) yes
C9 C10 H101 120.3 no
C11 C10 H101 119.8 no
C10 C11 C12 119.9(3) yes
C10 C11 H111 120.7 no
C12 C11 H111 119.4 no
C7 C12 C11 121.1(3) yes
C7 C12 H121 119.4 no
C11 C12 H121 119.6 no
P2 C13 C14 120.4(2) yes
P2 C13 C18 120.6(2) yes
C14 C13 C18 119.0(3) yes
C13 C14 C15 120.1(3) yes
C13 C14 H141 119.9 no
C15 C14 H141 120.0 no
C14 C15 C16 119.8(3) yes
C14 C15 H151 119.5 no
C16 C15 H151 120.7 no
C15 C16 C17 122.1(3) yes
C15 C16 H161 118.6 no
C17 C16 H161 119.3 no
C16 C17 C18 116.5(3) yes
C16 C17 C19 120.9(3) yes
C18 C17 C19 122.5(3) yes
C17 C18 C13 122.5(3) yes
C17 C18 O1 121.1(3) yes
C13 C18 O1 116.3(2) yes
C17 C19 C20 110.1(3) yes
C17 C19 C21 109.5(3) yes
C20 C19 C21 110.2(3) yes
C17 C19 C22 109.8(2) yes
C20 C19 C22 109.8(3) yes
C21 C19 C22 107.3(3) yes
C19 C20 H201 108.6 no
C19 C20 H202 108.3 no
H201 C20 H202 111.5 no
C19 C20 H203 107.1 no
H201 C20 H203 111.9 no
H202 C20 H203 109.2 no
C19 C21 H211 111.0 no
C19 C21 H212 107.5 no
H211 C21 H212 109.7 no
C19 C21 H213 109.9 no
H211 C21 H213 108.6 no
H212 C21 H213 110.1 no
C19 C22 C23 120.6(3) yes
C19 C22 C27 122.1(3) yes
C23 C22 C27 117.2(3) yes
C22 C23 C24 121.8(3) yes
C22 C23 H231 118.4 no
C24 C23 H231 119.7 no
C23 C24 C25 119.7(3) yes
C23 C24 H241 120.3 no
C25 C24 H241 120.0 no
C24 C25 C26 120.5(3) yes
C24 C25 H251 120.9 no
C26 C25 H251 118.6 no
P1 C26 C25 120.8(2) yes
P1 C26 C27 120.9(2) yes
C25 C26 C27 118.3(3) yes
C22 C27 C26 122.4(3) yes
C22 C27 O1 122.2(3) yes
C26 C27 O1 115.4(2) yes
P1 C28 C29 118.4(2) yes
P1 C28 C33 122.5(2) yes
C29 C28 C33 118.5(3) yes
C28 C29 C30 120.4(3) yes
C28 C29 H291 119.4 no
C30 C29 H291 120.1 no
C29 C30 C31 120.7(3) yes
C29 C30 H301 120.6 no
C31 C30 H301 118.7 no
C30 C31 C32 119.4(3) yes
C30 C31 H311 118.9 no
C32 C31 H311 121.8 no
C31 C32 C33 120.6(3) yes
C31 C32 H321 120.2 no
C33 C32 H321 119.2 no
C28 C33 C32 120.5(3) yes
C28 C33 H331 120.3 no
C32 C33 H331 119.3 no
P1 C34 C35 124.0(2) yes
P1 C34 C39 116.4(2) yes
C35 C34 C39 119.5(3) yes
C34 C35 C36 120.0(3) yes
C34 C35 H351 119.2 no
C36 C35 H351 120.8 no
C35 C36 C37 120.2(3) yes
C35 C36 H361 121.2 no
C37 C36 H361 118.6 no
C36 C37 C38 119.8(3) yes
C36 C37 H371 120.0 no
C38 C37 H371 120.2 no
C37 C38 C39 119.7(4) yes
C37 C38 H381 119.7 no
C39 C38 H381 120.6 no
C38 C39 C34 120.7(3) yes
C38 C39 H391 119.5 no
C34 C39 H391 119.8 no
P3 C40 C41 111.0(2) yes
P3 C40 C45 113.51(19) yes
C41 C40 C45 109.4(3) yes
P3 C40 H401 107.5 no
C41 C40 H401 108.4 no
C45 C40 H401 106.7 no
C40 C41 C42 110.4(3) yes
C40 C41 H411 108.1 no
C42 C41 H411 107.9 no
C40 C41 H412 109.6 no
C42 C41 H412 110.9 no
H411 C41 H412 109.9 no
C41 C42 C43 111.0(3) yes
C41 C42 H421 108.0 no
C43 C42 H421 107.5 no
C41 C42 H422 111.1 no
C43 C42 H422 109.6 no
H421 C42 H422 109.5 no
C42 C43 C44 110.7(3) yes
C42 C43 H431 109.5 no
C44 C43 H431 107.7 no
C42 C43 H432 108.3 no
C44 C43 H432 110.6 no
H431 C43 H432 110.0 no
C43 C44 C45 112.2(3) yes
C43 C44 H441 108.3 no
C45 C44 H441 107.3 no
C43 C44 H442 107.3 no
C45 C44 H442 109.0 no
H441 C44 H442 112.8 no
C44 C45 C40 110.8(2) yes
C44 C45 H451 108.5 no
C40 C45 H451 108.3 no
C44 C45 H452 108.4 no
C40 C45 H452 108.8 no
H451 C45 H452 112.1 no
P3 C46 C47 116.13(19) yes
P3 C46 C51 115.2(2) yes
C47 C46 C51 109.4(3) yes
P3 C46 H461 102.7 no
C47 C46 H461 106.1 no
C51 C46 H461 106.2 no
C46 C47 C48 109.0(3) yes
C46 C47 H471 110.0 no
C48 C47 H471 110.8 no
C46 C47 H472 109.3 no
C48 C47 H472 109.3 no
H471 C47 H472 108.3 no
C47 C48 C49 111.9(3) yes
C47 C48 H481 107.5 no
C49 C48 H481 108.7 no
C47 C48 H482 108.9 no
C49 C48 H482 109.9 no
H481 C48 H482 110.0 no
C48 C49 C50 111.3(3) yes
C48 C49 H491 109.5 no
C50 C49 H491 108.4 no
C48 C49 H492 111.5 no
C50 C49 H492 109.3 no
H491 C49 H492 106.7 no
C49 C50 C51 111.0(3) yes
C49 C50 H501 108.8 no
C51 C50 H501 109.2 no
C49 C50 H502 108.5 no
C51 C50 H502 110.1 no
H501 C50 H502 109.2 no
C46 C51 C50 110.3(3) yes
C46 C51 H511 110.0 no
C50 C51 H511 109.7 no
C46 C51 H512 109.3 no
C50 C51 H512 109.3 no
H511 C51 H512 108.2 no
P3 C52 C53 118.0(2) yes
P3 C52 C57 113.04(19) yes
C53 C52 C57 109.6(3) yes
P3 C52 H521 104.0 no
C53 C52 H521 105.6 no
C57 C52 H521 105.3 no
C52 C53 C54 109.9(3) yes
C52 C53 H531 110.3 no
C54 C53 H531 109.5 no
C52 C53 H532 109.4 no
C54 C53 H532 107.8 no
H531 C53 H532 109.9 no
C53 C54 C55 112.3(3) yes
C53 C54 H541 109.6 no
C55 C54 H541 110.0 no
C53 C54 H542 107.6 no
C55 C54 H542 108.7 no
H541 C54 H542 108.6 no
C54 C55 C56 111.1(3) yes
C54 C55 H551 109.5 no
C56 C55 H551 109.4 no
C54 C55 H552 109.9 no
C56 C55 H552 106.8 no
H551 C55 H552 110.1 no
C55 C56 C57 109.9(3) yes
C55 C56 H561 109.0 no
C57 C56 H561 108.3 no
C55 C56 H562 110.9 no
C57 C56 H562 108.8 no
H561 C56 H562 109.9 no
C56 C57 C52 111.6(3) yes
C56 C57 H571 110.5 no
C52 C57 H571 108.8 no
C56 C57 H572 108.6 no
C52 C57 H572 110.0 no
H571 C57 H572 107.3 no
C61 C60 C65 116.2(3) yes
C61 C60 B1 122.9(3) yes
C65 C60 B1 120.7(3) yes
C60 C61 C62 121.6(3) yes
C60 C61 H611 119.9 no
C62 C61 H611 118.5 no
C61 C62 C63 121.1(3) yes
C61 C62 C66 119.5(3) yes
C63 C62 C66 119.2(3) yes
C62 C63 C64 118.2(3) yes
C62 C63 H631 120.8 no
C64 C63 H631 121.0 no
C63 C64 C65 120.5(3) yes
C63 C64 C67 118.7(3) yes
C65 C64 C67 120.8(3) yes
C60 C65 C64 122.3(3) yes
C60 C65 H651 117.9 no
C64 C65 H651 119.8 no
C62 C66 F1 113.6(3) yes
C62 C66 F2 112.8(3) yes
F1 C66 F2 104.7(3) yes
C62 C66 F3 113.0(3) yes
F1 C66 F3 105.6(3) yes
F2 C66 F3 106.5(3) yes
C64 C67 F4 111.8(3) yes
C64 C67 F5 112.1(3) yes
F4 C67 F5 105.3(3) yes
C64 C67 F6 113.3(3) yes
F4 C67 F6 107.5(3) yes
F5 C67 F6 106.4(3) yes
C69 C68 C73 115.4(3) yes
C69 C68 B1 123.9(3) yes
C73 C68 B1 120.4(3) yes
C68 C69 C70 122.6(3) yes
C68 C69 H691 120.2 no
C70 C69 H691 117.2 no
C69 C70 C71 120.3(3) yes
C69 C70 C74 120.6(3) yes
C71 C70 C74 119.1(3) yes
C70 C71 C72 118.6(3) yes
C70 C71 H711 121.5 no
C72 C71 H711 119.9 no
C71 C72 C73 120.3(3) yes
C71 C72 C75 119.1(3) yes
C73 C72 C75 120.5(3) yes
C68 C73 C72 122.7(3) yes
C68 C73 H731 119.4 no
C72 C73 H731 117.8 no
C70 C74 F9 113.8(3) yes
C70 C74 F8 112.7(3) yes
F9 C74 F8 102.7(3) yes
C70 C74 F7 114.3(3) yes
F9 C74 F7 105.3(3) yes
F8 C74 F7 107.0(4) yes
C72 C75 F11 113.0(3) yes
C72 C75 F10 112.8(3) yes
F11 C75 F10 104.5(3) yes
C72 C75 F12 113.0(3) yes
F11 C75 F12 105.6(3) yes
F10 C75 F12 107.4(3) yes
C77 C76 C81 115.0(3) yes
C77 C76 B1 124.6(3) yes
C81 C76 B1 120.3(3) yes
C76 C77 C78 122.4(3) yes
C76 C77 H771 119.2 no
C78 C77 H771 118.4 no
C77 C78 C79 120.5(3) yes
C77 C78 C82 119.0(3) yes
C79 C78 C82 120.5(3) yes
C78 C79 C80 118.2(3) yes
C78 C79 H791 121.6 no
C80 C79 H791 120.2 no
C79 C80 C81 121.0(3) yes
C79 C80 C83 118.4(2) yes
C81 C80 C83 120.5(2) yes
C76 C81 C80 122.9(3) yes
C76 C81 H811 117.4 no
C80 C81 H811 119.7 no
C78 C82 F13 111.7(3) yes
C78 C82 F15 113.7(3) yes
F13 C82 F15 105.3(3) yes
C78 C82 F14 113.1(3) yes
F13 C82 F14 104.7(3) yes
F15 C82 F14 107.7(3) yes
C80 C83 F181 113.31(5) yes
C80 C83 F160 113.27(5) yes
F181 C83 F160 105.34(6) yes
C80 C83 F170 113.39(5) yes
F181 C83 F170 105.37(5) yes
F160 C83 F170 105.37(6) yes
C80 C83 F180 113.42(5) yes
C80 C83 F161 113.31(5) yes
F180 C83 F161 105.37(5) yes
C80 C83 F171 113.28(5) yes
F180 C83 F171 105.35(5) yes
F161 C83 F171 105.31(6) yes
C85 C84 C89 115.6(3) yes
C85 C84 B1 121.4(3) yes
C89 C84 B1 122.9(3) yes
C84 C85 C86 122.0(3) yes
C84 C85 H851 119.1 no
C86 C85 H851 118.9 no
C85 C86 C87 120.8(3) yes
C85 C86 C91 118.6(3) yes
C87 C86 C91 120.6(3) yes
C86 C87 C88 118.7(3) yes
C86 C87 H871 120.4 no
C88 C87 H871 120.9 no
C87 C88 C89 120.6(3) yes
C87 C88 C90 120.1(2) yes
C89 C88 C90 119.3(2) yes
C84 C89 C88 122.3(3) yes
C84 C89 H891 118.9 no
C88 C89 H891 118.8 no
C88 C90 F221 113.33(5) yes
C88 C90 F240 113.55(5) yes
F221 C90 F240 105.27(5) yes
C88 C90 F231 113.38(5) yes
F221 C90 F231 105.23(5) yes
F240 C90 F231 105.25(5) yes
C88 C90 F220 113.40(5) yes
C88 C90 F241 113.36(5) yes
F220 C90 F241 105.23(6) yes
C88 C90 F230 113.49(5) yes
F220 C90 F230 105.26(5) yes
F241 C90 F230 105.27(6) yes
C86 C91 F21 114.0(3) yes
C86 C91 F19 113.0(3) yes
F21 C91 F19 104.3(3) yes
C86 C91 F20 113.0(3) yes
F21 C91 F20 106.5(3) yes
F19 C91 F20 105.3(3) yes
P2 Rh1 P1 159.70(3) yes
P2 Rh1 P3 100.78(3) yes
P1 Rh1 P3 98.15(3) yes
P2 Rh1 O1 81.48(5) yes
P1 Rh1 O1 81.05(5) yes
P3 Rh1 O1 170.44(6) yes
Rh1 O1 C18 119.85(16) yes
Rh1 O1 C27 120.70(16) yes
C18 O1 C27 118.7(2) yes
C60 B1 C84 111.6(2) yes
C60 B1 C68 112.0(2) yes
C84 B1 C68 104.6(2) yes
C60 B1 C76 104.2(2) yes
C84 B1 C76 111.5(2) yes
C68 B1 C76 113.2(2) yes

loop_
_geom_bond_atom_site_label_1
_geom_bond_atom_site_label_2
_geom_bond_distance
_geom_bond_publ_flag
P2 C1 1.834(3) yes
P2 C7 1.834(3) yes
P2 C13 1.842(3) yes
P2 Rh1 2.2923(7) yes
P1 C26 1.831(3) yes
P1 C28 1.831(3) yes
P1 C34 1.826(3) yes
P1 Rh1 2.2854(7) yes
P3 C40 1.864(3) yes
P3 C46 1.866(3) yes
P3 C52 1.870(3) yes
P3 Rh1 2.2611(7) yes
F1 C66 1.345(4) yes
F2 C66 1.332(4) yes
F3 C66 1.330(4) yes
F4 C67 1.340(4) yes
F5 C67 1.339(4) yes
F6 C67 1.325(4) yes
F7 C74 1.301(4) yes
F8 C74 1.308(4) yes
F9 C74 1.322(4) yes
F10 C75 1.333(4) yes
F11 C75 1.340(4) yes
F12 C75 1.320(4) yes
F13 C82 1.342(4) yes
F14 C82 1.319(4) yes
F15 C82 1.323(4) yes
F19 C91 1.336(4) yes
F20 C91 1.325(4) yes
F21 C91 1.339(4) yes
C1 C2 1.385(4) yes
C1 C6 1.396(4) yes
C2 C3 1.387(5) yes
C2 H21 0.929 no
C3 C4 1.379(5) yes
C3 H31 0.951 no
C4 C5 1.381(5) yes
C4 H41 0.939 no
C5 C6 1.379(5) yes
C5 H51 0.953 no
C6 H61 0.932 no
C7 C8 1.398(4) yes
C7 C12 1.393(4) yes
C8 C9 1.382(4) yes
C8 H81 0.955 no
C9 C10 1.380(5) yes
C9 H91 0.942 no
C10 C11 1.392(5) yes
C10 H101 0.945 no
C11 C12 1.376(4) yes
C11 H111 0.932 no
C12 H121 0.941 no
C13 C14 1.391(4) yes
C13 C18 1.376(4) yes
C14 C15 1.378(4) yes
C14 H141 0.926 no
C15 C16 1.381(5) yes
C15 H151 0.945 no
C16 C17 1.388(4) yes
C16 H161 0.934 no
C17 C18 1.401(4) yes
C17 C19 1.518(4) yes
C18 O1 1.413(3) yes
C19 C20 1.532(5) yes
C19 C21 1.542(5) yes
C19 C22 1.530(4) yes
C20 H201 0.964 no
C20 H202 0.959 no
C20 H203 0.969 no
C21 H211 0.977 no
C21 H212 0.969 no
C21 H213 0.992 no
C22 C23 1.393(5) yes
C22 C27 1.385(4) yes
C23 C24 1.379(5) yes
C23 H231 0.956 no
C24 C25 1.370(5) yes
C24 H241 0.940 no
C25 C26 1.400(4) yes
C25 H251 0.936 no
C26 C27 1.384(4) yes
C27 O1 1.403(3) yes
C28 C29 1.403(4) yes
C28 C33 1.398(4) yes
C29 C30 1.377(4) yes
C29 H291 0.939 no
C30 C31 1.387(5) yes
C30 H301 0.932 no
C31 C32 1.385(5) yes
C31 H311 0.941 no
C32 C33 1.381(4) yes
C32 H321 0.946 no
C33 H331 0.954 no
C34 C35 1.394(4) yes
C34 C39 1.387(4) yes
C35 C36 1.381(5) yes
C35 H351 0.960 no
C36 C37 1.399(6) yes
C36 H361 0.923 no
C37 C38 1.384(6) yes
C37 H371 0.931 no
C38 C39 1.388(5) yes
C38 H381 0.934 no
C39 H391 0.935 no
C40 C41 1.533(4) yes
C40 C45 1.528(4) yes
C40 H401 0.977 no
C41 C42 1.540(4) yes
C41 H411 0.981 no
C41 H412 0.980 no
C42 C43 1.517(5) yes
C42 H421 0.976 no
C42 H422 0.993 no
C43 C44 1.520(5) yes
C43 H431 0.980 no
C43 H432 0.972 no
C44 C45 1.534(4) yes
C44 H441 0.989 no
C44 H442 0.984 no
C45 H451 0.969 no
C45 H452 0.972 no
C46 C47 1.541(4) yes
C46 C51 1.530(4) yes
C46 H461 0.975 no
C47 C48 1.539(4) yes
C47 H471 0.975 no
C47 H472 0.982 no
C48 C49 1.531(5) yes
C48 H481 0.987 no
C48 H482 0.987 no
C49 C50 1.517(5) yes
C49 H491 0.993 no
C49 H492 0.983 no
C50 C51 1.529(4) yes
C50 H501 0.984 no
C50 H502 0.968 no
C51 H511 0.969 no
C51 H512 0.971 no
C52 C53 1.535(4) yes
C52 C57 1.529(4) yes
C52 H521 0.991 no
C53 C54 1.538(4) yes
C53 H531 0.975 no
C53 H532 0.982 no
C54 C55 1.501(5) yes
C54 H541 0.968 no
C54 H542 0.971 no
C55 C56 1.531(5) yes
C55 H551 0.986 no
C55 H552 0.971 no
C56 C57 1.539(4) yes
C56 H561 0.977 no
C56 H562 0.972 no
C57 H571 0.979 no
C57 H572 0.969 no
C60 C61 1.398(4) yes
C60 C65 1.397(4) yes
C60 B1 1.649(4) yes
C61 C62 1.406(4) yes
C61 H611 0.939 no
C62 C63 1.371(4) yes
C62 C66 1.491(4) yes
C63 C64 1.398(4) yes
C63 H631 0.948 no
C64 C65 1.391(4) yes
C64 C67 1.501(4) yes
C65 H651 0.938 no
C68 C69 1.407(4) yes
C68 C73 1.396(4) yes
C68 B1 1.639(4) yes
C69 C70 1.383(4) yes
C69 H691 0.957 no
C70 C71 1.395(4) yes
C70 C74 1.477(4) yes
C71 C72 1.383(4) yes
C71 H711 0.945 no
C72 C73 1.392(4) yes
C72 C75 1.482(4) yes
C73 H731 0.933 no
C76 C77 1.401(4) yes
C76 C81 1.402(4) yes
C76 B1 1.631(4) yes
C77 C78 1.395(4) yes
C77 H771 0.945 no
C78 C79 1.387(4) yes
C78 C82 1.492(4) yes
C79 C80 1.377(4) yes
C79 H791 0.949 no
C80 C81 1.380(4) yes
C80 C83 1.497(3) yes
C81 H811 0.967 no
C83 F181 1.311(5) yes
C83 F160 1.318(5) yes
C83 F170 1.288(4) yes
C83 F180 1.312(4) yes
C83 F161 1.320(4) yes
C83 F171 1.322(5) yes
C84 C85 1.403(4) yes
C84 C89 1.399(4) yes
C84 B1 1.642(4) yes
C85 C86 1.394(4) yes
C85 H851 0.954 no
C86 C87 1.381(4) yes
C86 C91 1.490(4) yes
C87 C88 1.373(4) yes
C87 H871 0.932 no
C88 C89 1.399(4) yes
C88 C90 1.488(3) yes
C89 H891 0.962 no
C90 F221 1.313(4) yes
C90 F240 1.316(4) yes
C90 F231 1.315(4) yes
C90 F220 1.324(5) yes
C90 F241 1.321(5) yes
C90 F230 1.297(4) yes
Rh1 O1 2.2395(19) yes

loop_
_geom_hbond_atom_site_label_D
_geom_hbond_atom_site_label_H
_geom_hbond_atom_site_label_A
_geom_hbond_angle_DHA
_geom_hbond_distance_DH
_geom_hbond_distance_HA
_geom_hbond_distance_DA
_geom_hbond_publ_flag
C51 H511 C12 159.05(10) 0.969 2.528 3.450(5) yes

loop_
_platon_squeeze_void_nr
_platon_squeeze_void_average_x
_platon_squeeze_void_average_y
_platon_squeeze_void_average_z
_platon_squeeze_void_volume
_platon_squeeze_void_count_electrons
_platon_squeeze_void_content
1 0.000 0.500 0.000 214 15 ' '
2 0.000 0.500 0.500 191 13 ' '
3 0.316 0.270 0.358 9 0 ' '
4 0.500 1.000 0.000 28 1 ' '
5 0.684 0.730 0.642 9 0 ' '
